data_4073710
loop_
_publ_author_name
'B\"uttner, Matthias W.'
'N\"atscher, Jennifer B.'
'Burschka, Christian'
'Tacke, Reinhold'

_publ_section_title
;
 Development of a New Building Block for the Synthesis of Silicon-Based
 Drugs and Odorants:&#x00A0; Alternative Synthesis of the Retinoid Agonist
 Disila-bexarotene
;
_journal_issue 19
_journal_name_full Organometallics
_journal_page_first 4835
_journal_paper_doi 10.1021/om700570f
_journal_volume 26
_journal_year 2007
_chemical_formula_moiety 'C19 H33 B O2 Si2'
_chemical_formula_sum 'C19 H33 B O2 Si2'
_chemical_formula_weight 360.44
_chemical_name_systematic
; 
 ? 
;
_space_group_IT_number 14
_symmetry_cell_setting monoclinic
_symmetry_space_group_name_Hall '-P 2ybc'
_symmetry_space_group_name_H-M 'P 1 21/c 1'
_atom_sites_solution_hydrogens geom
_atom_sites_solution_primary direct
_atom_sites_solution_secondary difmap
_audit_creation_method SHELXL-97
_cell_angle_alpha 90.00
_cell_angle_beta 108.847(12)
_cell_angle_gamma 90.00
_cell_formula_units_Z 4
_cell_length_a 15.5982(19)
_cell_length_b 13.2100(15)
_cell_length_c 11.1157(12)
_cell_measurement_reflns_used 5000
_cell_measurement_temperature 193(2)
_cell_measurement_theta_max 25.6
_cell_measurement_theta_min 6.5
_cell_volume 2167.6(5)
_computing_cell_refinement Stoe-IPDS
_computing_data_collection Stoe-IPDS
_computing_data_reduction Stoe-IPDS
_computing_molecular_graphics Ortep_Povray
_computing_publication_material Bruker-SHELXTL
_computing_structure_refinement 'SHELXL-97 (Sheldrick, 1997)'
_computing_structure_solution 'SHELXS-97 (Sheldrick, 1990)'
_diffrn_ambient_temperature 193(2)
_diffrn_measured_fraction_theta_full 0.986
_diffrn_measured_fraction_theta_max 0.986
_diffrn_measurement_device_type image_plate_Stoe_IPDS
_diffrn_measurement_method omega_scan
_diffrn_radiation_monochromator graphite
_diffrn_radiation_source 'fine-focus sealed tube'
_diffrn_radiation_type MoK\a
_diffrn_radiation_wavelength 0.71073
_diffrn_reflns_av_R_equivalents 0.0695
_diffrn_reflns_av_sigmaI/netI 0.0345
_diffrn_reflns_limit_h_max 20
_diffrn_reflns_limit_h_min -20
_diffrn_reflns_limit_k_max 17
_diffrn_reflns_limit_k_min -17
_diffrn_reflns_limit_l_max 14
_diffrn_reflns_limit_l_min -14
_diffrn_reflns_number 24408
_diffrn_reflns_theta_full 27.95
_diffrn_reflns_theta_max 27.95
_diffrn_reflns_theta_min 3.08
_exptl_absorpt_coefficient_mu 0.172
_exptl_absorpt_correction_type none
_exptl_crystal_colour colorless
_exptl_crystal_density_diffrn 1.104
_exptl_crystal_density_method 'not measured'
_exptl_crystal_description thick_plates
_exptl_crystal_F_000 784
_exptl_crystal_size_max .5
_exptl_crystal_size_mid .5
_exptl_crystal_size_min .4
_refine_diff_density_max 0.344
_refine_diff_density_min -0.195
_refine_diff_density_rms 0.044
_refine_ls_extinction_method none
_refine_ls_goodness_of_fit_ref 1.038
_refine_ls_hydrogen_treatment mixed
_refine_ls_matrix_type full
_refine_ls_number_parameters 226
_refine_ls_number_reflns 5141
_refine_ls_number_restraints 0
_refine_ls_restrained_S_all 1.038
_refine_ls_R_factor_all 0.0601
_refine_ls_R_factor_gt 0.0498
_refine_ls_shift/su_max 0.001
_refine_ls_shift/su_mean 0.000
_refine_ls_structure_factor_coef Fsqd
_refine_ls_weighting_details 'calc w=1/[\s^2^(Fo^2^)+(0.0510P)^2^+0.7449P] where P=(Fo^2^+2Fc^2^)/3'
_refine_ls_weighting_scheme calc
_refine_ls_wR_factor_gt 0.1012
_refine_ls_wR_factor_ref 0.1072
_reflns_number_gt 4329
_reflns_number_total 5141
_reflns_threshold_expression >2sigma(I)
_cod_data_source_file om700570f-file003.cif
_cod_data_source_block nae06c
_cod_original_cell_volume 2167.6(4)
_cod_original_sg_symbol_H-M P21/c
_cod_database_code 4073710

loop_
_symmetry_equiv_pos_as_xyz
'x, y, z'
'-x, y+1/2, -z+1/2'
'-x, -y, -z'
'x, -y-1/2, z-1/2'

loop_
_atom_site_label
_atom_site_type_symbol
_atom_site_fract_x
_atom_site_fract_y
_atom_site_fract_z
_atom_site_U_iso_or_equiv
_atom_site_adp_type
_atom_site_occupancy
_atom_site_symmetry_multiplicity
_atom_site_calc_flag
_atom_site_refinement_flags
Si1 Si 0.42921(3) 0.56188(3) 0.70744(4) 0.02984(11) Uani 1 1 d .
Si2 Si 0.25292(3) 0.68719(3) 0.77077(4) 0.02837(11) Uani 1 1 d .
B B 0.18786(11) 0.41599(12) 0.28429(14) 0.0265(3) Uani 1 1 d .
O1 O 0.25962(7) 0.36560(9) 0.26671(10) 0.0355(2) Uani 1 1 d .
O2 O 0.10930(7) 0.40474(9) 0.18475(10) 0.0357(2) Uani 1 1 d .
C1 C 0.47504(14) 0.43193(15) 0.7564(2) 0.0563(5) Uani 1 1 d .
H1A H 0.4629 0.3889 0.6809 0.084 Uiso 1 1 calc R
H1B H 0.4457 0.4030 0.8143 0.084 Uiso 1 1 calc R
H1C H 0.5405 0.4359 0.7996 0.084 Uiso 1 1 calc R
C2 C 0.49471(12) 0.62312(17) 0.61278(18) 0.0479(4) Uani 1 1 d .
H2A H 0.5597 0.6180 0.6593 0.072 Uiso 1 1 calc R
H2B H 0.4775 0.6946 0.5989 0.072 Uiso 1 1 calc R
H2C H 0.4813 0.5888 0.5306 0.072 Uiso 1 1 calc R
C3 C 0.43954(12) 0.64013(17) 0.85309(17) 0.0473(4) Uani 1 1 d .
H3A H 0.4926 0.6161 0.9235 0.057 Uiso 1 1 calc R
H3B H 0.4511 0.7114 0.8353 0.057 Uiso 1 1 calc R
C4 C 0.35505(11) 0.63657(15) 0.89713(15) 0.0420(4) Uani 1 1 d .
H4A H 0.3664 0.6773 0.9755 0.050 Uiso 1 1 calc R
H4B H 0.3436 0.5658 0.9170 0.050 Uiso 1 1 calc R
C5 C 0.15106(12) 0.68904(14) 0.82440(16) 0.0418(4) Uani 1 1 d .
H5A H 0.1646 0.7279 0.9034 0.063 Uiso 1 1 calc R
H5B H 0.1348 0.6196 0.8392 0.063 Uiso 1 1 calc R
H5C H 0.1003 0.7206 0.7587 0.063 Uiso 1 1 calc R
C6 C 0.27493(17) 0.81855(13) 0.7251(2) 0.0541(5) Uani 1 1 d .
H6A H 0.2193 0.8463 0.6648 0.081 Uiso 1 1 calc R
H6B H 0.3226 0.8168 0.6853 0.081 Uiso 1 1 calc R
H6C H 0.2944 0.8613 0.8011 0.081 Uiso 1 1 calc R
C7 C 0.23418(9) 0.60201(10) 0.62848(12) 0.0245(3) Uani 1 1 d .
C8 C 0.30693(9) 0.55119(10) 0.60409(12) 0.0243(3) Uani 1 1 d .
C9 C 0.28657(9) 0.49124(10) 0.49414(12) 0.0252(3) Uani 1 1 d .
H9 H 0.3348 0.4559 0.4780 0.030 Uiso 1 1 calc R
C10 C 0.19903(9) 0.48056(10) 0.40672(12) 0.0238(2) Uani 1 1 d .
C11 C 0.12740(9) 0.53177(10) 0.43184(13) 0.0258(3) Uani 1 1 d .
C12 C 0.14660(9) 0.58997(10) 0.54239(13) 0.0269(3) Uani 1 1 d .
H12 H 0.0979 0.6230 0.5600 0.032 Uiso 1 1 calc R
C13 C 0.03097(10) 0.52800(15) 0.34288(16) 0.0407(4) Uani 1 1 d .
H13A H -0.0097 0.5557 0.3859 0.061 Uiso 1 1 calc R
H13B H 0.0142 0.4577 0.3183 0.061 Uiso 1 1 calc R
H13C H 0.0258 0.5682 0.2668 0.061 Uiso 1 1 calc R
C14 C 0.22341(11) 0.30231(12) 0.15348(14) 0.0339(3) Uani 1 1 d .
C15 C 0.13365(11) 0.35727(12) 0.08125(14) 0.0340(3) Uani 1 1 d .
C16 C 0.20817(17) 0.19634(13) 0.19971(18) 0.0505(5) Uani 1 1 d .
H16A H 0.2645 0.1721 0.2619 0.076 Uiso 1 1 calc R
H16B H 0.1897 0.1498 0.1272 0.076 Uiso 1 1 calc R
H16C H 0.1606 0.1995 0.2395 0.076 Uiso 1 1 calc R
C17 C 0.29289(13) 0.29778(15) 0.08434(17) 0.0467(4) Uani 1 1 d .
H17A H 0.3074 0.3666 0.0644 0.070 Uiso 1 1 calc R
H17B H 0.2681 0.2592 0.0054 0.070 Uiso 1 1 calc R
H17C H 0.3480 0.2646 0.1386 0.070 Uiso 1 1 calc R
C18 C 0.05613(14) 0.28918(17) 0.00702(18) 0.0529(5) Uani 1 1 d .
H18A H 0.0409 0.2424 0.0656 0.079 Uiso 1 1 calc R
H18B H 0.0743 0.2505 -0.0559 0.079 Uiso 1 1 calc R
H18C H 0.0031 0.3307 -0.0365 0.079 Uiso 1 1 calc R
C19 C 0.14553(15) 0.44404(14) -0.00279(16) 0.0469(4) Uani 1 1 d .
H19A H 0.0904 0.4854 -0.0291 0.070 Uiso 1 1 calc R
H19B H 0.1567 0.4164 -0.0782 0.070 Uiso 1 1 calc R
H19C H 0.1971 0.4860 0.0450 0.070 Uiso 1 1 calc R

loop_
_atom_site_aniso_label
_atom_site_aniso_U_11
_atom_site_aniso_U_22
_atom_site_aniso_U_33
_atom_site_aniso_U_23
_atom_site_aniso_U_13
_atom_site_aniso_U_12
Si1 0.02486(19) 0.0356(2) 0.02474(19) -0.00632(15) 0.00210(14) 0.00090(15)
Si2 0.0350(2) 0.02729(19) 0.02298(18) -0.00582(14) 0.00955(15) -0.00135(15)
B 0.0291(7) 0.0270(7) 0.0215(7) -0.0024(5) 0.0055(6) -0.0032(6)
O1 0.0344(5) 0.0426(6) 0.0248(5) -0.0129(4) 0.0031(4) 0.0041(4)
O2 0.0317(5) 0.0470(6) 0.0249(5) -0.0117(4) 0.0044(4) -0.0017(5)
C1 0.0461(10) 0.0478(10) 0.0574(12) 0.0039(9) -0.0075(9) 0.0116(8)
C2 0.0337(8) 0.0661(12) 0.0439(9) -0.0084(8) 0.0126(7) -0.0095(8)
C3 0.0331(8) 0.0702(12) 0.0340(8) -0.0220(8) 0.0046(6) -0.0046(8)
C4 0.0381(8) 0.0603(11) 0.0239(7) -0.0088(7) 0.0049(6) 0.0008(7)
C5 0.0443(9) 0.0500(9) 0.0341(8) -0.0083(7) 0.0168(7) 0.0023(7)
C6 0.0865(15) 0.0312(8) 0.0522(11) -0.0103(8) 0.0330(11) -0.0110(9)
C7 0.0290(6) 0.0225(6) 0.0209(6) 0.0001(4) 0.0064(5) 0.0012(5)
C8 0.0256(6) 0.0251(6) 0.0204(6) -0.0013(5) 0.0051(5) -0.0004(5)
C9 0.0256(6) 0.0264(6) 0.0227(6) -0.0027(5) 0.0064(5) 0.0007(5)
C10 0.0275(6) 0.0232(6) 0.0194(6) -0.0004(4) 0.0059(5) -0.0019(5)
C11 0.0250(6) 0.0281(6) 0.0219(6) 0.0012(5) 0.0043(5) -0.0004(5)
C12 0.0267(6) 0.0291(6) 0.0241(6) -0.0007(5) 0.0073(5) 0.0038(5)
C13 0.0258(7) 0.0570(10) 0.0331(8) -0.0101(7) 0.0012(6) 0.0015(7)
C14 0.0439(8) 0.0332(7) 0.0230(6) -0.0087(5) 0.0085(6) -0.0011(6)
C15 0.0396(8) 0.0374(8) 0.0226(7) -0.0093(6) 0.0066(6) -0.0049(6)
C16 0.0838(14) 0.0313(8) 0.0382(9) -0.0034(7) 0.0221(9) 0.0045(8)
C17 0.0488(10) 0.0553(11) 0.0388(9) -0.0138(8) 0.0180(8) 0.0013(8)
C18 0.0508(10) 0.0618(12) 0.0378(9) -0.0200(8) 0.0029(8) -0.0155(9)
C19 0.0681(12) 0.0417(9) 0.0270(8) -0.0009(6) 0.0102(8) 0.0030(8)

loop_
_atom_type_symbol
_atom_type_description
_atom_type_scat_dispersion_real
_atom_type_scat_dispersion_imag
_atom_type_scat_source
C C 0.0033 0.0016 'International Tables Vol C Tables 4.2.6.8 and 6.1.1.4'
H H 0.0000 0.0000 'International Tables Vol C Tables 4.2.6.8 and 6.1.1.4'
B B 0.0013 0.0007 'International Tables Vol C Tables 4.2.6.8 and 6.1.1.4'
O O 0.0106 0.0060 'International Tables Vol C Tables 4.2.6.8 and 6.1.1.4'
Si Si 0.0817 0.0704 'International Tables Vol C Tables 4.2.6.8 and 6.1.1.4'

loop_
_geom_angle_atom_site_label_1
_geom_angle_atom_site_label_2
_geom_angle_atom_site_label_3
_geom_angle
C2 Si1 C1 109.48(11)
C2 Si1 C3 109.60(9)
C1 Si1 C3 109.57(10)
C2 Si1 C8 108.55(7)
C1 Si1 C8 108.93(8)
C3 Si1 C8 110.69(7)
C5 Si2 C6 108.91(9)
C5 Si2 C4 111.72(8)
C6 Si2 C4 110.39(10)
C5 Si2 C7 110.98(7)
C6 Si2 C7 108.54(7)
C4 Si2 C7 106.24(7)
O2 B O1 113.06(12)
O2 B C10 125.49(13)
O1 B C10 121.44(12)
B O1 C14 107.11(11)
B O2 C15 106.86(12)
C4 C3 Si1 114.21(12)
C3 C4 Si2 110.90(12)
C12 C7 C8 118.66(12)
C12 C7 Si2 119.58(10)
C8 C7 Si2 121.74(10)
C9 C8 C7 117.62(12)
C9 C8 Si1 118.16(10)
C7 C8 Si1 124.20(10)
C8 C9 C10 123.72(12)
C9 C10 C11 118.08(12)
C9 C10 B 117.78(12)
C11 C10 B 124.08(12)
C12 C11 C10 118.68(12)
C12 C11 C13 118.62(13)
C10 C11 C13 122.69(12)
C11 C12 C7 123.22(12)
O1 C14 C17 108.50(13)
O1 C14 C16 106.94(12)
C17 C14 C16 110.26(15)
O1 C14 C15 102.17(11)
C17 C14 C15 115.40(14)
C16 C14 C15 112.86(15)
O2 C15 C18 108.50(14)
O2 C15 C19 105.82(13)
C18 C15 C19 110.17(15)
O2 C15 C14 102.34(11)
C18 C15 C14 115.53(15)
C19 C15 C14 113.60(14)

loop_
_geom_bond_atom_site_label_1
_geom_bond_atom_site_label_2
_geom_bond_distance
Si1 C2 1.8708(19)
Si1 C1 1.8715(19)
Si1 C3 1.8834(17)
Si1 C8 1.8873(14)
Si2 C5 1.8688(18)
Si2 C6 1.8708(19)
Si2 C4 1.8740(18)
Si2 C7 1.8854(14)
B O2 1.3682(18)
B O1 1.3696(19)
B C10 1.5674(19)
O1 C14 1.4639(16)
O2 C15 1.4641(18)
C3 C4 1.548(2)
C7 C12 1.4009(19)
C7 C8 1.4180(18)
C8 C9 1.4040(18)
C9 C10 1.4041(18)
C10 C11 1.4091(19)
C11 C12 1.3975(19)
C11 C13 1.5105(19)
C14 C17 1.519(2)
C14 C16 1.536(2)
C14 C15 1.551(2)
C15 C18 1.519(2)
C15 C19 1.527(2)

loop_
_geom_torsion_atom_site_label_1
_geom_torsion_atom_site_label_2
_geom_torsion_atom_site_label_3
_geom_torsion_atom_site_label_4
_geom_torsion
O2 B O1 C14 -9.01(17)
C10 B O1 C14 172.10(13)
O1 B O2 C15 -10.65(17)
C10 B O2 C15 168.19(13)
C2 Si1 C3 C4 148.04(15)
C1 Si1 C3 C4 -91.81(17)
C8 Si1 C3 C4 28.34(17)
Si1 C3 C4 Si2 -61.19(18)
C5 Si2 C4 C3 -177.47(12)
C6 Si2 C4 C3 -56.13(15)
C7 Si2 C4 C3 61.36(14)
C5 Si2 C7 C12 30.56(13)
C6 Si2 C7 C12 -89.08(14)
C4 Si2 C7 C12 152.20(12)
C5 Si2 C7 C8 -150.96(12)
C6 Si2 C7 C8 89.39(14)
C4 Si2 C7 C8 -29.32(13)
C12 C7 C8 C9 -0.06(19)
Si2 C7 C8 C9 -178.55(10)
C12 C7 C8 Si1 178.25(10)
Si2 C7 C8 Si1 -0.24(17)
C2 Si1 C8 C9 62.59(13)
C1 Si1 C8 C9 -56.55(14)
C3 Si1 C8 C9 -177.08(12)
C2 Si1 C8 C7 -115.71(13)
C1 Si1 C8 C7 125.15(14)
C3 Si1 C8 C7 4.62(15)
C7 C8 C9 C10 1.2(2)
Si1 C8 C9 C10 -177.22(10)
C8 C9 C10 C11 -1.0(2)
C8 C9 C10 B 176.50(13)
O2 B C10 C9 -174.24(13)
O1 B C10 C9 4.5(2)
O2 B C10 C11 3.1(2)
O1 B C10 C11 -178.19(13)
C9 C10 C11 C12 -0.40(19)
B C10 C11 C12 -177.70(13)
C9 C10 C11 C13 178.37(14)
B C10 C11 C13 1.1(2)
C10 C11 C12 C7 1.6(2)
C13 C11 C12 C7 -177.26(14)
C8 C7 C12 C11 -1.3(2)
Si2 C7 C12 C11 177.21(11)
B O1 C14 C17 145.58(14)
B O1 C14 C16 -95.50(16)
B O1 C14 C15 23.26(15)
B O2 C15 C18 146.80(15)
B O2 C15 C19 -94.99(15)
B O2 C15 C14 24.22(15)
O1 C14 C15 O2 -28.49(14)
C17 C14 C15 O2 -145.98(13)
C16 C14 C15 O2 85.99(14)
O1 C14 C15 C18 -146.17(14)
C17 C14 C15 C18 96.33(18)
C16 C14 C15 C18 -31.70(19)
O1 C14 C15 C19 85.10(15)
C17 C14 C15 C19 -32.39(19)
C16 C14 C15 C19 -160.42(13)

loop_
_cod_related_entry_id
_cod_related_entry_database
_cod_related_entry_code
1 ChemSpider 30659798
